data_2102817
loop_
_publ_author_name
'Weller, Mark T.'
'Henry, Paul F.'
'Light, Mark E.'

_publ_section_title
;
 Rapid structure determination of the hydrogen-containing compound
 Cs~2~C~2~O~4~&#x00B7;H~2~O by joint single-crystal X-ray and powder
 neutron diffraction
;
_journal_issue 3
_journal_name_full 'Acta Crystallographica Section B'
_journal_page_first 426
_journal_page_last 432
_journal_paper_doi 10.1107/S0108768107014826
_journal_volume 63
_journal_year 2007
_chemical_formula_sum 'C2 H2 Cs2 O5'
_chemical_formula_weight 371.84
_chemical_name_systematic ' ?'
_space_group_IT_number 15
_symmetry_cell_setting monoclinic
_symmetry_space_group_name_Hall '-C 2yc'
_symmetry_space_group_name_H-M 'C 1 2/c 1'
_audit_creation_method 'from EXP file using GSAS2CIF'
_cell_angle_alpha 90.0
_cell_angle_beta 107.189(3)
_cell_angle_gamma 90.0
_cell_formula_units_Z 4
_cell_length_a 10.075(5)
_cell_length_b 6.6473(3)
_cell_length_c 11.2997(6)
_cell_volume 722.9(4)
_computing_structure_refinement GSAS
_refine_ls_goodness_of_fit_all 1.82
_refine_ls_matrix_type full
_refine_ls_number_parameters 47
_refine_ls_number_restraints 0
_refine_ls_shift/su_max 0.02
_refine_ls_shift/su_mean 0.00
_reflns_number_total 831
_cod_data_source_file bk5052.cif
_cod_depositor_comments
;
The following automatic conversions were performed:
'_geom_bond_publ_flag' value 'N' changed to 'n' according to
'/home/saulius/struct/CIF-dictionaries/cif_core.dic' dictionary named
'cif_core.dic' version 2.4.1 from 2010-06-29 (95
times).

'_geom_angle_publ_flag' value 'N' changed to 'n' according to
'/home/saulius/struct/CIF-dictionaries/cif_core.dic' dictionary named
'cif_core.dic' version 2.4.1 from 2010-06-29 (729 times).

Automatic conversion script
Id: cif_fix_enum 1527 2010-12-29 10:47:43Z saulius 
;
_cod_original_sg_symbol_H-M C2/c
_cod_database_code 2102817

loop_
_symmetry_equiv_pos_site_id
_symmetry_equiv_pos_as_xyz
1 +x,+y,+z
2 -x,+y,-z+1/2
-1 -x,-y,-z
-2 +x,-y,+z+1/2
101 +x+1/2,+y+1/2,+z
102 -x+1/2,+y+1/2,-z+1/2
-101 -x+1/2,-y+1/2,-z
-102 +x+1/2,-y+1/2,+z+1/2

loop_
_atom_site_aniso_label
_atom_site_aniso_U_11
_atom_site_aniso_U_22
_atom_site_aniso_U_33
_atom_site_aniso_U_12
_atom_site_aniso_U_13
_atom_site_aniso_U_23
CS1 0.02711(17) 0.02781(18) 0.02335(19) -0.00181(9) 0.00878(12) -0.00314(10)
O2 0.0328(16) 0.0376(14) 0.0306(17) -0.0057(12) 0.0193(14) -0.0073(12)
O3 0.0344(13) 0.0274(14) 0.0244(14) -0.0049(11) 0.0111(11) -0.0056(11)
C4 0.025(2) 0.023(2) 0.014(2) 0.0066(15) 0.0051(17) 0.0052(14)
O5 0.119(4) 0.030(3) 0.105(5) 0.0 0.094(4) 0.0

loop_
_atom_site_type_symbol
_atom_site_label
_atom_site_fract_x
_atom_site_fract_y
_atom_site_fract_z
_atom_site_U_iso_or_equiv
_atom_site_thermal_displace_type
_atom_site_occupancy
Cs CS1 0.87244(2) 0.30554(3) 0.373459(19) 0.02581 Uani 1.0
O O2 0.6394(3) 0.2710(4) 0.0931(2) 0.0315 Uani 1.0
O O3 0.8240(2) 0.4548(3) 0.0944(2) 0.02821 Uani 1.0
C C4 0.7395(4) 0.3145(4) 0.0540(3) 0.02093 Uani 1.0
O O5 0.0 -0.0529(7) 0.25 0.07142 Uani 1.0
H H6 0.962(4) -0.131(5) 0.281(4) 0.037(12) Uiso 1.0

loop_
_geom_angle_atom_site_label_1
_geom_angle_atom_site_label_2
_geom_angle_atom_site_label_3
_geom_angle_site_symmetry_1
_geom_angle_site_symmetry_3
_geom_angle
_geom_angle_publ_flag
O2 CS1 O2 1_555 102_645 89.77(6) n
O2 CS1 O2 1_555 102_655 98.11(6) n
O2 CS1 O2 1_555 -102_446 160.33(7) n
O2 CS1 O3 1_555 1_555 39.58(6) n
O2 CS1 O3 1_555 2_755 121.28(6) n
O2 CS1 O3 1_555 -2_455 124.09(6) n
O2 CS1 O3 1_555 102_645 76.67(6) n
O2 CS1 C4 1_555 1_555 21.05(7) n
O2 CS1 C4 1_555 2_755 127.03(7) n
O2 CS1 C4 1_555 -2_566 107.39(7) n
O2 CS1 C4 1_555 102_645 88.52(7) n
O2 CS1 C4 1_555 102_655 95.56(7) n
O2 CS1 C4 1_555 -102_556 143.59(7) n
O2 CS1 O5 1_555 1_655 78.29(5) n
O2 CS1 O5 1_555 101_555 46.70(5) n
O2 CS1 H6 1_555 1_555 79.7(7) n
O2 CS1 H6 1_555 2_755 78.6(6) n
O2 CS1 H6 1_555 -1_756 152.9(5) n
O2 CS1 H6 1_555 101_455 51.3(6) n
O2 CS1 H6 1_555 102_655 36.4(6) n
O2 CS1 O2 102_645 102_655 165.24(9) n
O2 CS1 O2 102_645 -102_446 78.55(7) n
O2 CS1 O3 102_645 1_555 114.29(6) n
O2 CS1 O3 102_645 2_755 111.35(6) n
O2 CS1 O3 102_645 -2_455 113.87(6) n
O2 CS1 O3 102_645 102_645 37.89(6) n
O2 CS1 C4 102_645 1_555 96.46(7) n
O2 CS1 C4 102_645 2_755 93.31(6) n
O2 CS1 C4 102_645 -2_566 125.82(6) n
O2 CS1 C4 102_645 102_645 19.95(6) n
O2 CS1 C4 102_645 102_655 148.75(7) n
O2 CS1 C4 102_645 -102_556 77.84(6) n
O2 CS1 O5 102_645 1_655 48.70(7) n
O2 CS1 O5 102_645 101_555 103.27(8) n
O2 CS1 H6 102_645 1_555 35.0(6) n
O2 CS1 H6 102_645 2_755 49.9(5) n
O2 CS1 H6 102_645 -1_756 67.7(5) n
O2 CS1 H6 102_645 101_455 93.9(5) n
O2 CS1 H6 102_645 102_655 96.9(6) n
O2 CS1 O2 102_655 -102_446 96.91(6) n
O2 CS1 O3 102_655 1_555 79.17(6) n
O2 CS1 O3 102_655 2_755 75.11(6) n
O2 CS1 O3 102_655 -2_455 51.44(6) n
O2 CS1 O3 102_655 102_645 132.21(6) n
O2 CS1 C4 102_655 1_555 95.30(6) n
O2 CS1 C4 102_655 2_755 91.86(6) n
O2 CS1 C4 102_655 -2_566 39.78(7) n
O2 CS1 C4 102_655 102_645 147.03(8) n
O2 CS1 C4 102_655 102_655 18.37(7) n
O2 CS1 C4 102_655 -102_556 102.24(6) n
O2 CS1 O5 102_655 1_655 145.19(8) n
O2 CS1 O5 102_655 101_555 74.00(8) n
O2 CS1 H6 102_655 1_555 158.9(6) n
O2 CS1 H6 102_655 2_755 143.9(5) n
O2 CS1 H6 102_655 -1_756 101.1(5) n
O2 CS1 H6 102_655 101_455 81.5(5) n
O2 CS1 H6 102_655 102_655 82.5(6) n
O2 CS1 O3 -102_445 1_555 132.80(7) n
O2 CS1 O3 -102_445 2_755 51.39(7) n
O2 CS1 O3 -102_445 -2_455 75.42(7) n
O2 CS1 O3 -102_445 102_645 102.19(7) n
O2 CS1 C4 -102_556 1_555 144.18(8) n
O2 CS1 C4 -102_556 2_755 39.63(8) n
O2 CS1 C4 -102_556 -2_566 92.28(7) n
O2 CS1 C4 -102_556 102_645 85.74(8) n
O2 CS1 C4 -102_556 102_655 102.64(7) n
O2 CS1 C4 -102_556 -102_556 18.18(7) n
O2 CS1 O5 -102_556 1_655 82.12(5) n
O2 CS1 O5 -102_556 101_555 151.44(5) n
O2 CS1 H6 -102_556 1_555 81.7(7) n
O2 CS1 H6 -102_556 2_755 81.8(6) n
O2 CS1 H6 -102_556 -1_756 31.8(5) n
O2 CS1 H6 -102_556 101_455 144.3(6) n
O2 CS1 H6 -102_556 102_655 159.9(6) n
O3 CS1 O3 1_555 2_755 82.86(6) n
O3 CS1 O3 1_555 -2_455 127.98(3) n
O3 CS1 O3 1_555 102_645 115.16(4) n
O3 CS1 C4 1_555 1_555 21.26(6) n
O3 CS1 C4 1_555 2_755 93.21(7) n
O3 CS1 C4 1_555 -2_566 110.70(6) n
O3 CS1 C4 1_555 102_645 122.30(7) n
O3 CS1 C4 1_555 102_655 88.13(6) n
O3 CS1 C4 1_555 -102_556 116.18(7) n
O3 CS1 O5 1_555 1_655 76.50(6) n
O3 CS1 O5 1_555 101_555 73.07(4) n
O3 CS1 H6 1_555 1_555 86.4(7) n
O3 CS1 H6 1_555 2_755 75.9(6) n
O3 CS1 H6 1_555 -1_756 164.6(5) n
O3 CS1 H6 1_555 101_455 82.2(5) n
O3 CS1 H6 1_555 102_655 67.0(6) n
O3 CS1 O3 2_755 -2_455 97.10(5) n
O3 CS1 O3 2_755 102_645 147.86(8) n
O3 CS1 C4 2_755 1_555 100.33(7) n
O3 CS1 C4 2_755 2_755 18.33(6) n
O3 CS1 C4 2_755 -2_566 102.58(7) n
O3 CS1 C4 2_755 102_645 128.11(8) n
O3 CS1 C4 2_755 102_655 92.03(6) n
O3 CS1 C4 2_755 -102_556 39.73(6) n
O3 CS1 O5 2_755 1_655 77.49(6) n
O3 CS1 O5 2_755 101_555 143.71(8) n
O3 CS1 H6 2_755 1_555 88.0(6) n
O3 CS1 H6 2_755 2_755 76.2(5) n
O3 CS1 H6 2_755 -1_756 82.3(5) n
O3 CS1 H6 2_755 101_455 154.2(5) n
O3 CS1 H6 2_755 102_655 145.3(6) n
O3 CS1 O3 -2_455 102_645 91.91(6) n
O3 CS1 C4 -2_566 1_555 136.25(7) n
O3 CS1 C4 -2_566 2_755 102.51(7) n
O3 CS1 C4 -2_566 -2_566 18.42(6) n
O3 CS1 C4 -2_566 102_645 98.41(7) n
O3 CS1 C4 -2_566 102_655 39.87(7) n
O3 CS1 C4 -2_566 -102_556 92.04(6) n
O3 CS1 O5 -2_566 1_655 154.57(5) n
O3 CS1 O5 -2_566 101_555 77.98(5) n
O3 CS1 H6 -2_566 1_555 145.6(7) n
O3 CS1 H6 -2_566 2_755 154.8(6) n
O3 CS1 H6 -2_566 -1_756 58.5(5) n
O3 CS1 H6 -2_566 101_455 76.1(6) n
O3 CS1 H6 -2_566 102_655 88.9(6) n
O3 CS1 C4 102_645 1_555 94.04(7) n
O3 CS1 C4 102_645 2_755 129.55(7) n
O3 CS1 C4 102_645 -2_566 95.66(6) n
O3 CS1 C4 102_645 102_645 19.77(6) n
O3 CS1 C4 102_645 102_655 113.88(7) n
O3 CS1 C4 102_645 -102_556 109.43(6) n
O3 CS1 O5 102_645 1_655 81.19(7) n
O3 CS1 O5 102_645 101_555 68.37(8) n
O3 CS1 H6 102_645 1_555 68.0(6) n
O3 CS1 H6 102_645 2_755 82.5(5) n
O3 CS1 H6 102_645 -1_756 76.3(5) n
O3 CS1 H6 102_645 101_455 57.9(5) n
O3 CS1 H6 102_645 102_655 65.2(6) n
C4 CS1 C4 1_555 2_755 106.55(7) n
C4 CS1 C4 1_555 -2_566 117.87(7) n
C4 CS1 C4 1_555 102_645 101.59(8) n
C4 CS1 C4 1_555 102_655 99.47(8) n
C4 CS1 C4 1_555 -102_556 126.00(10) n
C4 CS1 O5 1_555 1_655 68.97(5) n
C4 CS1 O5 1_555 101_555 64.37(6) n
C4 CS1 H6 1_555 1_555 75.1(7) n
C4 CS1 H6 1_555 2_755 68.8(6) n
C4 CS1 H6 1_555 -1_756 163.5(5) n
C4 CS1 H6 1_555 101_455 70.9(6) n
C4 CS1 H6 1_555 102_655 55.4(7) n
C4 CS1 C4 2_755 -2_566 112.88(6) n
C4 CS1 C4 2_755 102_645 109.79(9) n
C4 CS1 C4 2_755 102_655 107.50(7) n
C4 CS1 C4 2_755 -102_556 23.97(10) n
C4 CS1 O5 2_755 1_655 65.29(6) n
C4 CS1 O5 2_755 101_555 161.71(8) n
C4 CS1 H6 2_755 1_555 73.6(6) n
C4 CS1 H6 2_755 2_755 64.2(5) n
C4 CS1 H6 2_755 -1_756 71.4(5) n
C4 CS1 H6 2_755 101_455 172.5(5) n
C4 CS1 H6 2_755 102_655 160.0(7) n
C4 CS1 C4 -2_566 102_645 107.44(6) n
C4 CS1 C4 -2_566 102_655 24.06(10) n
C4 CS1 C4 -2_566 -102_556 107.60(8) n
C4 CS1 O5 -2_566 1_655 172.80(6) n
C4 CS1 O5 -2_566 101_555 63.17(7) n
C4 CS1 H6 -2_566 1_555 160.7(6) n
C4 CS1 H6 -2_566 2_755 173.2(6) n
C4 CS1 H6 -2_566 -1_756 76.9(5) n
C4 CS1 H6 -2_566 101_455 63.8(5) n
C4 CS1 H6 -2_566 102_655 74.3(6) n
C4 CS1 C4 102_645 102_655 129.20(10) n
C4 CS1 C4 102_645 -102_556 90.47(7) n
C4 CS1 O5 102_645 1_655 67.77(8) n
C4 CS1 O5 102_645 101_555 88.04(9) n
C4 CS1 H6 102_645 1_555 54.0(6) n
C4 CS1 H6 102_645 2_755 69.1(5) n
C4 CS1 H6 102_645 -1_756 65.1(5) n
C4 CS1 H6 102_645 101_455 77.7(5) n
C4 CS1 H6 102_645 102_655 84.2(6) n
C4 CS1 C4 102_655 -102_556 112.79(6) n
C4 CS1 O5 102_655 1_655 162.26(8) n
C4 CS1 O5 102_655 101_555 61.06(8) n
C4 CS1 H6 102_655 1_555 174.5(7) n
C4 CS1 H6 102_655 2_755 161.1(5) n
C4 CS1 H6 102_655 -1_756 96.7(5) n
C4 CS1 H6 102_655 101_455 66.6(5) n
C4 CS1 H6 102_655 102_655 71.1(6) n
C4 CS1 O5 -102_556 1_655 67.75(5) n
C4 CS1 O5 -102_556 101_555 169.57(6) n
C4 CS1 H6 -102_556 1_555 70.5(7) n
C4 CS1 H6 -102_556 2_755 67.1(6) n
C4 CS1 H6 -102_556 -1_756 48.5(5) n
C4 CS1 H6 -102_556 101_455 161.6(6) n
C4 CS1 H6 -102_556 102_655 174.6(6) n
O5 CS1 O5 1_655 101_555 120.89(6) n
O5 CS1 H6 1_655 1_555 13.7(6) n
O5 CS1 H6 1_655 2_755 1.3(5) n
O5 CS1 H6 1_655 -1_756 96.1(5) n
O5 CS1 H6 1_655 101_455 118.9(5) n
O5 CS1 H6 1_655 102_655 109.8(6) n
O5 CS1 H6 101_555 1_555 116.4(7) n
O5 CS1 H6 101_555 2_755 121.6(6) n
O5 CS1 H6 101_555 -1_756 122.0(5) n
O5 CS1 H6 101_555 101_455 11.1(5) n
O5 CS1 H6 101_555 102_655 11.2(6) n
H6 CS1 H6 1_555 2_755 15.0(9) n
H6 CS1 H6 1_555 -1_756 88.8(9) n
H6 CS1 H6 1_555 101_455 111.8(9) n
H6 CS1 H6 1_555 102_655 106.0(8) n
H6 CS1 H6 2_755 -1_756 96.4(6) n
H6 CS1 H6 2_755 101_455 119.8(7) n
H6 CS1 H6 2_755 102_655 110.5(10) n
H6 CS1 H6 -1_756 101_455 113.2(6) n
H6 CS1 H6 -1_756 102_655 128.5(10) n
H6 CS1 H6 101_455 102_655 15.6(12) n
CS1 O2 CS1 1_555 102_645 89.69(6) n
CS1 O2 CS1 1_555 102_655 82.42(5) n
CS1 O2 CS1 1_555 -102_454 164.59(10) n
CS1 O2 O2 1_555 -101_545 100.44(10) n
CS1 O2 O3 1_555 1_555 66.71(8) n
CS1 O2 O3 1_555 101_445 112.73(8) n
CS1 O2 O3 1_555 -101_544 123.95(9) n
CS1 O2 C4 1_555 1_555 84.5(2) n
CS1 O2 C4 1_555 -101_655 108.26(12) n
CS1 O2 O5 1_555 101_555 73.56(6) n
CS1 O2 H6 1_555 101_455 74.5(7) n
CS1 O2 H6 1_555 102_655 71.5(11) n
CS1 O2 CS1 102_645 102_655 165.24(9) n
CS1 O2 CS1 102_645 -102_454 83.09(6) n
CS1 O2 O2 102_645 -101_545 92.72(10) n
CS1 O2 O3 102_645 1_555 127.28(12) n
CS1 O2 O3 102_645 101_445 52.55(5) n
CS1 O2 O3 102_645 -101_544 64.18(7) n
CS1 O2 C4 102_645 1_555 109.60(19) n
CS1 O2 C4 102_645 -101_655 83.96(10) n
CS1 O2 O5 102_645 101_555 106.92(13) n
CS1 O2 H6 102_645 101_455 94.1(6) n
CS1 O2 H6 102_645 102_655 100.5(9) n
CS1 O2 CS1 102_655 -102_454 101.45(7) n
CS1 O2 O2 102_655 -101_545 100.94(10) n
CS1 O2 O3 102_655 1_555 60.49(8) n
CS1 O2 O3 102_655 101_445 119.54(8) n
CS1 O2 O3 102_655 -101_544 130.48(10) n
CS1 O2 C4 102_655 1_555 82.15(18) n
CS1 O2 C4 102_655 -101_655 110.33(12) n
CS1 O2 O5 102_655 101_555 58.90(9) n
CS1 O2 H6 102_655 101_455 71.8(6) n
CS1 O2 H6 102_655 102_655 65.2(9) n
CS1 O2 O2 -102_345 -101_545 93.51(10) n
CS1 O2 O3 -102_344 1_555 128.23(12) n
CS1 O2 O3 -102_344 101_445 52.33(5) n
CS1 O2 O3 -102_344 -101_544 64.63(7) n
CS1 O2 C4 -102_455 1_555 110.7(2) n
CS1 O2 C4 -102_455 -101_655 84.58(11) n
CS1 O2 O5 -102_455 101_555 95.48(8) n
CS1 O2 H6 -102_455 101_455 92.4(7) n
CS1 O2 H6 -102_455 102_655 96.4(11) n
O2 O2 O3 -101_544 1_555 50.73(9) n
O2 O2 O3 -101_544 101_445 129.62(11) n
O2 O2 O3 -101_544 -101_544 39.41(7) n
O2 O2 C4 -101_655 1_555 23.24(16) n
O2 O2 C4 -101_655 -101_655 11.83(9) n
O2 O2 O5 -101_655 101_555 159.23(15) n
O2 O2 H6 -101_655 101_455 171.4(6) n
O2 O2 H6 -101_655 102_655 164.3(10) n
O3 O2 O3 1_555 101_445 179.4412(13) n
O3 O2 O3 1_555 -101_544 90.14(12) n
O3 O2 C4 1_555 1_555 27.49(17) n
O3 O2 C4 1_555 -101_655 62.56(13) n
O3 O2 O5 1_555 101_555 109.83(13) n
O3 O2 H6 1_555 101_455 120.7(6) n
O3 O2 H6 1_555 102_655 113.7(10) n
O3 O2 O3 101_445 -101_544 90.21(8) n
O3 O2 C4 101_445 1_555 152.9(2) n
O3 O2 C4 101_445 -101_655 117.79(12) n
O3 O2 O5 101_445 101_555 69.89(10) n
O3 O2 H6 101_445 101_455 59.0(6) n
O3 O2 H6 101_445 102_655 65.9(10) n
O3 O2 C4 -101_655 1_555 62.7(2) n
O3 O2 C4 -101_655 -101_655 27.58(9) n
O3 O2 O5 -101_655 101_555 158.36(11) n
O3 O2 H6 -101_655 101_455 149.1(6) n
O3 O2 H6 -101_655 102_655 156.0(10) n
C4 O2 C4 1_555 -101_655 35.1(2) n
C4 O2 O5 1_555 101_555 137.0(2) n
C4 O2 H6 1_555 101_455 148.2(7) n
C4 O2 H6 1_555 102_655 141.2(10) n
C4 O2 O5 -101_655 101_555 169.07(16) n
C4 O2 H6 -101_655 101_455 176.6(6) n
C4 O2 H6 -101_655 102_655 175.5(9) n
O5 O2 H6 101_555 101_455 12.9(6) n
O5 O2 H6 101_555 102_655 6.6(10) n
H6 O2 H6 101_455 102_655 7.2(9) n
CS1 O3 CS1 1_555 2_755 85.88(5) n
CS1 O3 CS1 1_555 -2_564 158.74(8) n
CS1 O3 CS1 1_555 102_655 91.94(5) n
CS1 O3 O2 1_555 1_555 73.72(9) n
CS1 O3 O2 1_555 101_555 106.84(7) n
CS1 O3 O2 1_555 -101_545 125.58(9) n
CS1 O3 O3 1_555 -101_544 105.77(9) n
CS1 O3 C4 1_555 1_555 90.97(19) n
CS1 O3 C4 1_555 -101_655 112.79(11) n
CS1 O3 O5 1_555 1_655 51.89(4) n
CS1 O3 O5 1_555 1_665 84.20(5) n
CS1 O3 H6 1_555 1_565 74.5(6) n
CS1 O3 H6 1_555 2_765 87.2(6) n
CS1 O3 H6 1_555 102_655 58.3(6) n
CS1 O3 CS1 2_755 -2_564 82.90(5) n
CS1 O3 CS1 2_755 102_655 147.86(8) n
CS1 O3 O2 2_755 1_555 127.83(11) n
CS1 O3 O2 2_755 101_555 52.34(6) n
CS1 O3 O2 2_755 -101_545 63.98(6) n
CS1 O3 O3 2_755 -101_544 92.85(8) n
CS1 O3 C4 2_755 1_555 109.94(19) n
CS1 O3 C4 2_755 -101_655 83.95(10) n
CS1 O3 O5 2_755 1_655 52.18(4) n
CS1 O3 O5 2_755 1_665 85.12(6) n
CS1 O3 H6 2_755 1_565 88.7(6) n
CS1 O3 H6 2_755 2_765 75.0(5) n
CS1 O3 H6 2_755 102_655 140.4(6) n
CS1 O3 CS1 -2_564 102_655 88.09(6) n
CS1 O3 O2 -2_455 1_555 127.19(11) n
CS1 O3 O2 -2_455 101_555 52.25(5) n
CS1 O3 O2 -2_455 -101_545 64.38(7) n
CS1 O3 O3 -2_454 -101_544 92.80(8) n
CS1 O3 C4 -2_565 1_555 109.8(2) n
CS1 O3 C4 -2_565 -101_655 83.94(10) n
CS1 O3 O5 -2_565 1_655 129.29(6) n
CS1 O3 O5 -2_565 1_665 76.92(5) n
CS1 O3 H6 -2_565 1_565 87.3(6) n
CS1 O3 H6 -2_565 2_765 72.5(6) n
CS1 O3 H6 -2_565 102_655 136.5(6) n
CS1 O3 O2 102_655 1_555 81.62(10) n
CS1 O3 O2 102_655 101_555 98.35(7) n
CS1 O3 O2 102_655 -101_545 137.42(9) n
CS1 O3 O3 102_655 -101_544 118.45(10) n
CS1 O3 C4 102_655 1_555 102.15(18) n
CS1 O3 C4 102_655 -101_655 125.78(12) n
CS1 O3 O5 102_655 1_655 142.33(7) n
CS1 O3 O5 102_655 1_665 62.77(5) n
CS1 O3 H6 102_655 1_565 60.0(6) n
CS1 O3 H6 102_655 2_765 72.9(5) n
CS1 O3 H6 102_655 102_655 58.0(5) n
O2 O3 O2 1_555 101_555 179.4419(13) n
O2 O3 O2 1_555 -101_545 89.86(12) n
O2 O3 O3 1_555 -101_544 50.56(9) n
O2 O3 C4 1_555 1_555 27.35(18) n
O2 O3 C4 1_555 -101_655 62.42(14) n
O2 O3 O5 1_555 1_655 78.40(10) n
O2 O3 O5 1_555 1_665 137.31(11) n
O2 O3 H6 1_555 1_565 128.3(6) n
O2 O3 H6 1_555 2_765 147.6(6) n
O2 O3 H6 1_555 102_655 32.0(6) n
O2 O3 O2 101_555 -101_545 89.79(8) n
O2 O3 O3 101_555 -101_544 129.09(10) n
O2 O3 C4 101_555 1_555 152.3(2) n
O2 O3 C4 101_555 -101_655 117.23(12) n
O2 O3 O5 101_555 1_655 101.92(7) n
O2 O3 O5 101_555 1_665 42.97(5) n
O2 O3 H6 101_555 1_565 52.0(6) n
O2 O3 H6 101_555 2_765 32.8(6) n
O2 O3 H6 101_555 102_655 148.4(6) n
O2 O3 O3 -101_544 -101_544 39.30(7) n
O2 O3 C4 -101_655 1_555 62.5(2) n
O2 O3 C4 -101_655 -101_655 27.44(9) n
O2 O3 O5 -101_655 1_655 74.29(7) n
O2 O3 O5 -101_655 1_665 132.15(9) n
O2 O3 H6 -101_655 1_565 141.8(6) n
O2 O3 H6 -101_655 2_765 122.5(6) n
O2 O3 H6 -101_655 102_655 121.8(6) n
O3 O3 C4 -101_655 1_555 23.21(17) n
O3 O3 C4 -101_655 -101_655 11.86(9) n
O3 O3 O5 -101_655 1_655 70.34(8) n
O3 O3 O5 -101_655 1_665 169.69(10) n
O3 O3 H6 -101_655 1_565 178.4(6) n
O3 O3 H6 -101_655 2_765 161.7(6) n
O3 O3 H6 -101_655 102_655 82.5(6) n
C4 O3 C4 1_555 -101_655 35.1(3) n
C4 O3 O5 1_555 1_655 72.25(18) n
C4 O3 O5 1_555 1_665 163.9(2) n
C4 O3 H6 1_555 1_565 155.7(6) n
C4 O3 H6 1_555 2_765 174.6(6) n
C4 O3 H6 1_555 102_655 59.3(6) n
C4 O3 O5 -101_655 1_655 70.64(9) n
C4 O3 O5 -101_655 1_665 158.98(12) n
C4 O3 H6 -101_655 1_565 169.2(6) n
C4 O3 H6 -101_655 2_765 149.9(6) n
C4 O3 H6 -101_655 102_655 94.3(6) n
O5 O3 O5 1_655 1_665 115.51(6) n
O5 O3 H6 1_655 1_565 110.8(6) n
O5 O3 H6 1_655 2_765 110.3(6) n
O5 O3 H6 1_655 102_655 89.8(5) n
O5 O3 H6 1_665 1_565 10.6(6) n
O5 O3 H6 1_665 2_765 10.8(5) n
O5 O3 H6 1_665 102_655 105.5(6) n
H6 O3 H6 1_565 2_765 19.3(11) n
H6 O3 H6 1_565 102_655 96.4(7) n
H6 O3 H6 2_765 102_655 115.6(10) n
CS1 C4 CS1 1_555 2_755 73.42(7) n
CS1 C4 CS1 1_555 -2_564 119.39(10) n
CS1 C4 CS1 1_555 102_645 78.72(7) n
CS1 C4 CS1 1_555 102_655 80.21(7) n
CS1 C4 CS1 1_555 -102_454 125.49(10) n
CS1 C4 O2 1_555 1_555 74.4(2) n
CS1 C4 O2 1_555 -101_545 126.77(13) n
CS1 C4 O3 1_555 1_555 67.77(18) n
CS1 C4 O3 1_555 -101_544 130.96(12) n
CS1 C4 C4 1_555 -101_655 135.1(3) n
CS1 C4 O5 1_555 1_655 52.46(6) n
CS1 C4 O5 1_555 101_555 61.08(6) n
CS1 C4 O5 1_555 -101_555 150.83(11) n
CS1 C4 H6 1_555 102_655 60.3(7) n
CS1 C4 CS1 2_755 -2_564 67.12(6) n
CS1 C4 CS1 2_755 102_645 107.50(7) n
CS1 C4 CS1 2_755 102_655 109.79(9) n
CS1 C4 CS1 2_755 -102_454 156.03(10) n
CS1 C4 O2 2_755 1_555 144.9(2) n
CS1 C4 O2 2_755 -101_545 55.79(9) n
CS1 C4 O3 2_755 1_555 51.74(16) n
CS1 C4 O3 2_755 -101_544 100.70(11) n
CS1 C4 C4 2_755 -101_655 77.8(3) n
CS1 C4 O5 2_755 1_655 50.51(6) n
CS1 C4 O5 2_755 101_555 132.19(10) n
CS1 C4 O5 2_755 -101_555 122.14(9) n
CS1 C4 H6 2_755 102_655 133.2(8) n
CS1 C4 CS1 -2_564 102_645 155.94(10) n
CS1 C4 CS1 -2_564 102_655 72.56(6) n
CS1 C4 CS1 -2_564 -102_454 107.60(8) n
CS1 C4 O2 -2_455 1_555 143.8(2) n
CS1 C4 O2 -2_455 -101_545 56.27(10) n
CS1 C4 O3 -2_454 1_555 51.76(17) n
CS1 C4 O3 -2_454 -101_544 100.77(12) n
CS1 C4 C4 -2_565 -101_655 77.9(2) n
CS1 C4 O5 -2_565 1_655 117.22(10) n
CS1 C4 O5 -2_565 101_555 123.31(10) n
CS1 C4 O5 -2_565 -101_555 58.19(6) n
CS1 C4 H6 -2_565 102_655 129.9(6) n
CS1 C4 CS1 102_645 102_655 129.20(10) n
CS1 C4 CS1 102_645 -102_454 67.21(6) n
CS1 C4 O2 102_645 1_555 52.03(16) n
CS1 C4 O2 102_645 -101_545 100.70(11) n
CS1 C4 O3 102_645 1_555 144.2(2) n
CS1 C4 O3 102_645 -101_544 56.19(8) n
CS1 C4 C4 102_645 -101_655 78.1(2) n
CS1 C4 O5 102_645 1_655 59.27(7) n
CS1 C4 O5 102_645 101_555 78.39(9) n
CS1 C4 O5 102_645 -101_555 114.39(11) n
CS1 C4 H6 102_645 102_655 71.7(6) n
CS1 C4 CS1 102_655 -102_454 89.53(7) n
CS1 C4 O2 102_655 1_555 77.90(18) n
CS1 C4 O2 102_655 -101_545 128.66(13) n
CS1 C4 O3 102_655 1_555 58.08(16) n
CS1 C4 O3 102_655 -101_544 142.26(14) n
CS1 C4 C4 102_655 -101_655 142.8(3) n
CS1 C4 O5 102_655 1_655 131.07(11) n
CS1 C4 O5 102_655 101_555 51.00(8) n
CS1 C4 O5 102_655 -101_555 71.38(8) n
CS1 C4 H6 102_655 102_655 57.7(6) n
CS1 C4 O2 -102_345 1_555 51.13(18) n
CS1 C4 O2 -102_345 -101_545 101.20(12) n
CS1 C4 O3 -102_344 1_555 144.2(2) n
CS1 C4 O3 -102_344 -101_544 56.32(9) n
CS1 C4 C4 -102_455 -101_655 78.3(3) n
CS1 C4 O5 -102_455 1_655 125.73(10) n
CS1 C4 O5 -102_455 101_555 71.00(7) n
CS1 C4 O5 -102_455 -101_555 49.67(6) n
CS1 C4 H6 -102_455 102_655 69.0(7) n
O2 C4 O2 1_555 -101_545 144.9(2) n
O2 C4 O3 1_555 1_555 125.2(3) n
O2 C4 O3 1_555 -101_544 89.9(2) n
O2 C4 C4 1_555 -101_655 117.5(4) n
O2 C4 O5 1_555 1_655 97.9(2) n
O2 C4 O5 1_555 101_555 30.19(17) n
O2 C4 O5 1_555 -101_555 92.9(2) n
O2 C4 H6 1_555 102_655 24.5(7) n
O2 C4 O3 -101_544 1_555 89.9(2) n
O2 C4 O3 -101_544 -101_544 55.02(10) n
O2 C4 C4 -101_655 -101_655 27.4(2) n
O2 C4 O5 -101_655 1_655 81.15(10) n
O2 C4 O5 -101_655 101_555 171.95(14) n
O2 C4 O5 -101_655 -101_555 78.19(10) n
O2 C4 H6 -101_655 102_655 169.2(7) n
O3 C4 O3 1_555 -101_544 144.9(3) n
O3 C4 C4 1_555 -101_655 117.4(4) n
O3 C4 O5 1_555 1_655 89.3(2) n
O3 C4 O5 1_555 101_555 95.4(2) n
O3 C4 O5 1_555 -101_555 101.2(2) n
O3 C4 H6 1_555 102_655 100.7(7) n
O3 C4 C4 -101_655 -101_655 27.58(19) n
O3 C4 O5 -101_655 1_655 85.60(10) n
O3 C4 O5 -101_655 101_555 119.41(15) n
O3 C4 O5 -101_655 -101_555 73.80(11) n
O3 C4 H6 -101_655 102_655 114.3(7) n
C4 C4 O5 -101_655 1_655 82.7(2) n
C4 C4 O5 -101_655 101_555 146.7(3) n
C4 C4 O5 -101_655 -101_555 74.1(2) n
C4 C4 H6 -101_655 102_655 141.9(7) n
O5 C4 O5 1_655 101_555 104.88(9) n
O5 C4 O5 1_655 -101_555 156.71(10) n
O5 C4 H6 1_655 102_655 100.7(7) n
O5 C4 O5 101_555 -101_555 94.83(7) n
O5 C4 H6 101_555 102_655 6.7(6) n
O5 C4 H6 -101_555 102_655 97.7(7) n
CS1 O5 CS1 1_455 2_655 84.33(11) n
CS1 O5 CS1 1_455 101_445 120.89(6) n
CS1 O5 CS1 1_455 102_545 82.06(3) n
CS1 O5 O2 1_455 101_445 156.54(15) n
CS1 O5 O2 1_455 102_545 72.40(6) n
CS1 O5 O3 1_455 1_445 129.27(4) n
CS1 O5 O3 1_455 1_455 51.62(7) n
CS1 O5 O3 1_455 2_645 127.97(4) n
CS1 O5 O3 1_455 2_655 50.33(7) n
CS1 O5 C4 1_455 1_455 58.57(8) n
CS1 O5 C4 1_455 2_655 64.20(9) n
CS1 O5 C4 1_455 101_445 145.35(13) n
CS1 O5 C4 1_455 102_545 61.23(5) n
CS1 O5 C4 1_455 -101_555 81.87(9) n
CS1 O5 C4 1_455 -102_456 62.58(7) n
CS1 O5 H6 1_455 1_455 89.(3) n
CS1 O5 H6 1_455 2_655 173.(3) n
CS1 O5 CS1 2_655 101_445 82.06(3) n
CS1 O5 CS1 2_655 102_545 120.89(6) n
CS1 O5 O2 2_655 101_445 72.40(6) n
CS1 O5 O2 2_655 102_545 156.54(15) n
CS1 O5 O3 2_655 1_445 127.97(4) n
CS1 O5 O3 2_655 1_455 50.33(7) n
CS1 O5 O3 2_655 2_645 129.27(4) n
CS1 O5 O3 2_655 2_655 51.62(7) n
CS1 O5 C4 2_655 1_455 64.20(9) n
CS1 O5 C4 2_655 2_655 58.57(8) n
CS1 O5 C4 2_655 101_445 61.23(5) n
CS1 O5 C4 2_655 102_545 145.35(13) n
CS1 O5 C4 2_655 -101_555 62.58(7) n
CS1 O5 C4 2_655 -102_456 81.87(9) n
CS1 O5 H6 2_655 1_455 173.(3) n
CS1 O5 H6 2_655 2_655 89.(3) n
CS1 O5 CS1 101_445 102_545 150.68(14) n
CS1 O5 O2 101_445 101_445 59.74(6) n
CS1 O5 O2 101_445 102_545 107.10(9) n
CS1 O5 O3 101_445 1_445 103.40(10) n
CS1 O5 O3 101_445 1_455 130.55(9) n
CS1 O5 O3 101_445 2_645 48.85(5) n
CS1 O5 O3 101_445 2_655 77.29(5) n
CS1 O5 C4 101_445 1_455 146.26(10) n
CS1 O5 C4 101_445 2_655 59.68(6) n
CS1 O5 C4 101_445 101_445 54.55(6) n
CS1 O5 C4 101_445 102_545 117.61(8) n
CS1 O5 C4 101_445 -101_555 136.55(6) n
CS1 O5 C4 101_445 -102_456 58.64(5) n
CS1 O5 H6 101_445 1_455 103.(3) n
CS1 O5 H6 101_445 2_655 56.(3) n
CS1 O5 O2 102_545 101_445 107.10(9) n
CS1 O5 O2 102_545 102_545 59.74(6) n
CS1 O5 O3 102_545 1_445 48.85(5) n
CS1 O5 O3 102_545 1_455 77.29(5) n
CS1 O5 O3 102_545 2_645 103.40(10) n
CS1 O5 O3 102_545 2_655 130.55(9) n
CS1 O5 C4 102_545 1_455 59.68(6) n
CS1 O5 C4 102_545 2_655 146.26(10) n
CS1 O5 C4 102_545 101_445 117.61(8) n
CS1 O5 C4 102_545 102_545 54.55(6) n
CS1 O5 C4 102_545 -101_555 58.64(5) n
CS1 O5 C4 102_545 -102_456 136.55(6) n
CS1 O5 H6 102_545 1_455 56.(3) n
CS1 O5 H6 102_545 2_655 103.(3) n
O2 O5 O2 101_445 102_545 131.0(2) n
O2 O5 O3 101_445 1_445 67.14(10) n
O2 O5 O3 101_445 1_455 108.31(9) n
O2 O5 O3 101_445 2_645 71.93(10) n
O2 O5 O3 101_445 2_655 113.00(9) n
O2 O5 C4 101_445 1_455 106.74(8) n
O2 O5 C4 101_445 2_655 104.33(8) n
O2 O5 C4 101_445 101_445 12.86(7) n
O2 O5 C4 101_445 102_545 141.62(16) n
O2 O5 C4 101_445 -101_555 84.74(7) n
O2 O5 C4 101_445 -102_456 115.38(8) n
O2 O5 H6 101_445 1_455 114.(3) n
O2 O5 H6 101_445 2_655 18.(3) n
O2 O5 O3 102_545 1_445 71.93(10) n
O2 O5 O3 102_545 1_455 113.00(9) n
O2 O5 O3 102_545 2_645 67.14(10) n
O2 O5 O3 102_545 2_655 108.31(9) n
O2 O5 C4 102_545 1_455 104.33(8) n
O2 O5 C4 102_545 2_655 106.74(8) n
O2 O5 C4 102_545 101_445 141.62(16) n
O2 O5 C4 102_545 102_545 12.86(7) n
O2 O5 C4 102_545 -101_555 115.38(8) n
O2 O5 C4 102_545 -102_456 84.74(7) n
O2 O5 H6 102_545 1_455 18.(3) n
O2 O5 H6 102_545 2_655 114.(3) n
O3 O5 O3 1_445 1_455 115.51(6) n
O3 O5 O3 1_445 2_645 65.29(10) n
O3 O5 O3 1_445 2_655 179.2003(11) n
O3 O5 C4 1_445 1_455 97.69(7) n
O3 O5 C4 1_445 2_655 162.37(10) n
O3 O5 C4 1_445 101_445 79.96(8) n
O3 O5 C4 1_445 102_545 77.68(8) n
O3 O5 C4 1_445 -101_555 82.12(6) n
O3 O5 C4 1_445 -102_456 145.18(11) n
O3 O5 H6 1_445 1_455 55.(3) n
O3 O5 H6 1_445 2_655 57.(3) n
O3 O5 O3 1_455 2_645 179.1998(11) n
O3 O5 O3 1_455 2_655 63.69(10) n
O3 O5 C4 1_455 1_455 18.40(6) n
O3 O5 C4 1_455 2_655 81.52(11) n
O3 O5 C4 1_455 101_445 102.40(7) n
O3 O5 C4 1_455 102_545 100.17(8) n
O3 O5 C4 1_455 -101_555 35.56(6) n
O3 O5 C4 1_455 -102_456 97.10(11) n
O3 O5 H6 1_455 1_455 123.(3) n
O3 O5 H6 1_455 2_655 125.(3) n
O3 O5 O3 2_645 2_655 115.51(6) n
O3 O5 C4 2_645 1_455 162.37(10) n
O3 O5 C4 2_645 2_655 97.69(7) n
O3 O5 C4 2_645 101_445 77.68(8) n
O3 O5 C4 2_645 102_545 79.96(8) n
O3 O5 C4 2_645 -101_555 145.18(11) n
O3 O5 C4 2_645 -102_456 82.12(6) n
O3 O5 H6 2_645 1_455 57.(3) n
O3 O5 H6 2_645 2_655 55.(3) n
O3 O5 C4 2_655 1_455 81.52(11) n
O3 O5 C4 2_655 2_655 18.40(6) n
O3 O5 C4 2_655 101_445 100.17(8) n
O3 O5 C4 2_655 102_545 102.40(7) n
O3 O5 C4 2_655 -101_555 97.10(11) n
O3 O5 C4 2_655 -102_456 35.56(6) n
O3 O5 H6 2_655 1_455 125.(3) n
O3 O5 H6 2_655 2_655 123.(3) n
C4 O5 C4 1_455 2_655 99.62(14) n
C4 O5 C4 1_455 101_445 104.88(9) n
C4 O5 C4 1_455 102_545 92.32(7) n
C4 O5 C4 1_455 -101_555 23.29(10) n
C4 O5 C4 1_455 -102_456 113.23(11) n
C4 O5 H6 1_455 1_455 110.(3) n
C4 O5 H6 1_455 2_655 121.(3) n
C4 O5 C4 2_655 101_445 92.32(7) n
C4 O5 C4 2_655 102_545 104.88(9) n
C4 O5 C4 2_655 -101_555 113.23(11) n
C4 O5 C4 2_655 -102_456 23.29(10) n
C4 O5 H6 2_655 1_455 121.(3) n
C4 O5 H6 2_655 2_655 110.(3) n
C4 O5 C4 101_445 102_545 153.38(16) n
C4 O5 C4 101_445 -101_555 85.17(7) n
C4 O5 C4 101_445 -102_456 105.74(9) n
C4 O5 H6 101_445 1_455 125.(3) n
C4 O5 H6 101_445 2_655 28.(3) n
C4 O5 C4 102_545 -101_555 105.74(9) n
C4 O5 C4 102_545 -102_456 85.17(7) n
C4 O5 H6 102_545 1_455 28.(3) n
C4 O5 H6 102_545 2_655 125.(3) n
C4 O5 C4 -101_555 -102_456 132.08(16) n
C4 O5 H6 -101_555 1_455 114.(3) n
C4 O5 H6 -101_555 2_655 97.(3) n
C4 O5 H6 -102_456 1_455 97.(3) n
C4 O5 H6 -102_456 2_655 114.(3) n
H6 O5 H6 1_455 2_655 97(5) n
CS1 H6 CS1 1_555 2_755 71.8(6) n
CS1 H6 CS1 1_555 -1_756 91.2(9) n
CS1 H6 CS1 1_555 101_545 111.8(9) n
CS1 H6 CS1 1_555 102_645 87.0(9) n
CS1 H6 O2 1_555 101_545 130.1(10) n
CS1 H6 O2 1_555 102_645 79.8(11) n
CS1 H6 O3 1_555 1_545 141.7(12) n
CS1 H6 O3 1_555 2_745 138.9(13) n
CS1 H6 O3 1_555 102_645 54.0(5) n
CS1 H6 C4 1_555 102_645 68.3(7) n
CS1 H6 O5 1_555 1_655 77.(3) n
CS1 H6 H6 1_555 2_755 118.3(6) n
CS1 H6 CS1 2_755 -1_756 122.6(10) n
CS1 H6 CS1 2_755 101_545 69.9(6) n
CS1 H6 CS1 2_755 102_645 110.5(10) n
CS1 H6 O2 2_755 101_545 58.3(5) n
CS1 H6 O2 2_755 102_645 151.2(14) n
CS1 H6 O3 2_755 1_545 116.8(10) n
CS1 H6 O3 2_755 2_745 117.3(9) n
CS1 H6 O3 2_755 102_645 122.7(9) n
CS1 H6 C4 2_755 102_645 139.9(10) n
CS1 H6 O5 2_755 1_655 6.(2) n
CS1 H6 H6 2_755 2_755 46.6(5) n
CS1 H6 CS1 -1_756 101_545 66.8(6) n
CS1 H6 CS1 -1_756 102_645 123.2(9) n
CS1 H6 O2 -1_756 101_545 116.1(10) n
CS1 H6 O2 -1_756 102_645 51.8(9) n
CS1 H6 O3 -1_756 1_545 110.0(8) n
CS1 H6 O3 -1_756 2_745 49.0(5) n
CS1 H6 O3 -1_756 102_645 79.2(7) n
CS1 H6 C4 -1_756 102_645 62.5(7) n
CS1 H6 O5 -1_756 1_655 121.(3) n
CS1 H6 H6 -1_756 2_755 116(4) n
CS1 H6 CS1 101_545 102_645 159.4(11) n
CS1 H6 O2 101_545 101_545 54.3(5) n
CS1 H6 O2 101_545 102_645 118.0(15) n
CS1 H6 O3 101_545 1_545 105.8(9) n
CS1 H6 O3 101_545 2_745 49.2(5) n
CS1 H6 O3 101_545 102_645 143.4(12) n
CS1 H6 C4 101_545 102_645 129.3(12) n
CS1 H6 O5 101_545 1_655 66.(3) n
CS1 H6 H6 101_545 2_755 50(4) n
CS1 H6 O2 102_645 101_545 107.5(11) n
CS1 H6 O2 102_645 102_645 72.1(10) n
CS1 H6 O3 102_645 1_545 54.8(6) n
CS1 H6 O3 102_645 2_745 120.9(9) n
CS1 H6 O3 102_645 102_645 54.8(5) n
CS1 H6 C4 102_645 102_645 64.3(7) n
CS1 H6 O5 102_645 1_655 113.(3) n
CS1 H6 H6 102_645 2_755 115(4) n
O2 H6 O2 101_545 102_645 150.0(14) n
O2 H6 O3 101_545 1_545 69.0(7) n
O2 H6 O3 101_545 2_745 73.3(7) n
O2 H6 O3 101_545 102_645 162.2(13) n
O2 H6 C4 101_545 102_645 160.9(12) n
O2 H6 O5 101_545 1_655 53.(2) n
O2 H6 H6 101_545 2_755 12.8(14) n
O2 H6 O3 102_645 1_545 88.7(10) n
O2 H6 O3 102_645 2_745 81.3(11) n
O2 H6 O3 102_645 102_645 34.3(6) n
O2 H6 C4 102_645 102_645 14.3(4) n
O2 H6 O5 102_645 1_655 156(4) n
O2 H6 H6 102_645 2_755 160.(2) n
O3 H6 O3 1_545 2_745 73.3(6) n
O3 H6 O3 1_545 102_645 97.9(8) n
O3 H6 C4 1_545 102_645 93.1(8) n
O3 H6 O5 1_545 1_655 114.(3) n
O3 H6 H6 1_545 2_755 82.(2) n
O3 H6 O3 2_745 102_645 115.6(10) n
O3 H6 C4 2_745 102_645 95.7(9) n
O3 H6 O5 2_745 1_655 112.(3) n
O3 H6 H6 2_745 2_755 79.(2) n
O3 H6 C4 102_645 102_645 20.0(2) n
O3 H6 O5 102_645 1_655 128.(3) n
O3 H6 H6 102_645 2_755 164(4) n
C4 H6 O5 102_645 1_655 145.(3) n
C4 H6 H6 102_645 2_755 173.4(6) n
O5 H6 H6 1_655 2_755 41.(3) n

loop_
_geom_bond_atom_site_label_1
_geom_bond_atom_site_label_2
_geom_bond_site_symmetry_2
_geom_bond_distance
_geom_bond_publ_flag
CS1 O2 1_555 3.347(2) n
CS1 O2 102_645 3.579(3) n
CS1 O2 102_655 3.124(3) n
CS1 O2 -102_445 3.116(2) n
CS1 O3 1_555 3.203(2) n
CS1 O3 2_755 3.133(3) n
CS1 O3 -2_565 3.119(2) n
CS1 O3 102_645 3.148(2) n
CS1 C4 1_555 3.460(3) n
CS1 C4 2_755 3.751(4) n
CS1 C4 -2_565 3.735(3) n
CS1 C4 102_645 3.626(3) n
CS1 C4 102_655 3.733(3) n
CS1 C4 -102_445 3.744(4) n
CS1 O5 1_655 3.215(3) n
CS1 O5 101_555 3.717(2) n
CS1 H6 1_555 3.30(3) n
CS1 H6 2_755 4.00(3) n
CS1 H6 -1_756 3.94(4) n
CS1 H6 101_455 3.97(4) n
CS1 H6 102_655 3.34(4) n
O2 CS1 1_555 3.347(2) n
O2 CS1 102_645 3.124(3) n
O2 CS1 102_655 3.579(3) n
O2 CS1 -102_344 3.116(2) n
O2 O2 -101_545 3.499(6) n
O2 O3 1_555 2.222(4) n
O2 O3 101_445 3.813(4) n
O2 O3 -101_545 2.709(3) n
O2 C4 1_555 1.249(4) n
O2 C4 -101_545 2.403(5) n
O2 O5 101_555 2.821(3) n
O2 H6 101_455 3.22(4) n
O2 H6 102_655 2.09(3) n
O3 CS1 1_555 3.203(2) n
O3 CS1 2_755 3.133(3) n
O3 CS1 -2_564 3.119(2) n
O3 CS1 102_655 3.148(2) n
O3 O2 1_555 2.222(4) n
O3 O2 101_555 3.813(4) n
O3 O2 -101_545 2.709(3) n
O3 O3 -101_545 3.508(4) n
O3 C4 1_555 1.254(4) n
O3 C4 -101_545 2.406(4) n
O3 O5 1_655 3.973(4) n
O3 O5 1_665 3.886(4) n
O3 H6 1_565 3.50(4) n
O3 H6 2_765 3.52(4) n
O3 H6 102_655 3.61(4) n
C4 CS1 1_555 3.460(3) n
C4 CS1 2_755 3.751(4) n
C4 CS1 -2_564 3.735(3) n
C4 CS1 102_645 3.733(3) n
C4 CS1 102_655 3.626(3) n
C4 CS1 -102_344 3.744(4) n
C4 O2 1_555 1.249(4) n
C4 O2 -101_545 2.403(5) n
C4 O3 1_555 1.254(4) n
C4 O3 -101_545 2.406(4) n
C4 C4 -101_545 1.556(7) n
C4 O5 1_655 3.784(4) n
C4 O5 101_555 3.829(4) n
C4 O5 -101_445 3.903(4) n
C4 H6 102_655 3.16(4) n
O5 CS1 1_455 3.215(3) n
O5 CS1 2_655 3.215(3) n
O5 CS1 101_445 3.717(2) n
O5 CS1 102_545 3.717(2) n
O5 O2 101_445 2.821(3) n
O5 O2 102_545 2.821(3) n
O5 O3 1_445 3.886(4) n
O5 O3 1_455 3.973(4) n
O5 O3 2_645 3.886(4) n
O5 O3 2_655 3.973(4) n
O5 C4 1_455 3.784(4) n
O5 C4 2_655 3.784(4) n
O5 C4 101_445 3.829(4) n
O5 C4 102_545 3.829(4) n
O5 C4 -101_445 3.903(4) n
O5 C4 -102_345 3.903(4) n
O5 H6 1_455 0.78(3) n
O5 H6 2_655 0.78(3) n
H6 CS1 1_555 3.30(3) n
H6 CS1 2_755 4.00(3) n
H6 CS1 -1_756 3.94(4) n
H6 CS1 101_545 3.97(4) n
H6 CS1 102_645 3.34(4) n
H6 O2 101_545 3.22(4) n
H6 O2 102_645 2.09(3) n
H6 O3 1_545 3.50(4) n
H6 O3 2_745 3.52(4) n
H6 O3 102_645 3.61(4) n
H6 C4 102_645 3.16(4) n
H6 O5 1_655 0.78(3) n
H6 H6 2_755 1.18(7) n
